data_7125767
loop_
_publ_author_name
'Liu, Xiaobing'
'Zhou, Yao'
'Song, Qiuling'

_publ_section_title
;
 Metal-free cyclization of unsaturated hydrazones for the divergent
 assembly of pyrazolones and pyrazolines.
;
_journal_issue 61
_journal_name_full 'Chemical communications (Cambridge, England)'
_journal_page_first 8943
_journal_page_last 8946
_journal_paper_doi 10.1039/c9cc04039k
_journal_volume 55
_journal_year 2019
_chemical_formula_moiety 'C18 H17 N3 O4'
_chemical_formula_sum 'C18 H17 N3 O4'
_chemical_formula_weight 339.35
_space_group_crystal_system monoclinic
_space_group_IT_number 14
_space_group_name_Hall '-P 2yn'
_space_group_name_H-M_alt 'P 1 21/n 1'
_symmetry_Int_Tables_number 14
_atom_sites_solution_primary dual
_audit_block_doi 10.5517/ccdc.csd.cc20zy65
_audit_creation_date 2018-10-26
_audit_creation_method
;
Olex2 1.2
(compiled 2017.03.28 svn.r3405 for OlexSys, GUI svn.r5335)
;
_audit_update_record
;
2018-11-02 deposited with the CCDC.	2019-07-01 downloaded from the CCDC.
;
_cell_angle_alpha 90
_cell_angle_beta 98.444(11)
_cell_angle_gamma 90
_cell_formula_units_Z 4
_cell_length_a 5.9361(7)
_cell_length_b 26.091(3)
_cell_length_c 10.7999(11)
_cell_measurement_reflns_used 1728
_cell_measurement_temperature 298
_cell_measurement_theta_max 26.0170
_cell_measurement_theta_min 3.8670
_cell_volume 1654.5(3)
_computing_cell_refinement 'CrysAlisPro 1.171.38.41 (Rigaku OD, 2015)'
_computing_data_collection 'CrysAlisPro 1.171.38.41 (Rigaku OD, 2015)'
_computing_data_reduction 'CrysAlisPro 1.171.38.41 (Rigaku OD, 2015)'
_computing_molecular_graphics 'Olex2 (Dolomanov et al., 2009)'
_computing_publication_material 'Olex2 (Dolomanov et al., 2009)'
_computing_structure_refinement 'olex2.refine (Bourhis et al., 2015)'
_computing_structure_solution 'ShelXT (Sheldrick, 2015)'
_diffrn_ambient_temperature 298
_diffrn_detector 'CCD plate'
_diffrn_detector_area_resol_mean 8.0606
_diffrn_detector_type Eos
_diffrn_measured_fraction_theta_full 0.9976
_diffrn_measured_fraction_theta_max 0.9976
_diffrn_measurement_details
;
List of Runs (angles in degrees, time in seconds):

  # Type    Start    End  Width  t~exp~   \w     \q     \k     \f   Frames
#--------------------------------------------------------------------------
  1  \w    -12.00  71.00   1.00    9.00    --   15.65   0.00 -30.00   83
  2  \w     -6.00  20.00   1.00    9.00    --  -16.43 -99.00-120.00   26
  3  \w    -13.00  31.00   1.00    9.00    --   15.65 -57.00 -30.00   44
  4  \w    -24.00  15.00   1.00    9.00    --  -16.43 -99.00  60.00   39
  5  \w     49.00  74.00   1.00    9.00    --   15.65 178.00-120.00   25
;
_diffrn_measurement_device 'four-circle diffractometer'
_diffrn_measurement_device_type 'Xcalibur, Eos, Gemini'
_diffrn_measurement_method '\w scans'
_diffrn_orient_matrix_type 'CrysAlisPro convention (1999,Acta A55,543-557)'
_diffrn_orient_matrix_UB_11 -0.0221301000
_diffrn_orient_matrix_UB_12 -0.0266134000
_diffrn_orient_matrix_UB_13 0.0041456000
_diffrn_orient_matrix_UB_21 0.0569587000
_diffrn_orient_matrix_UB_22 -0.0045942000
_diffrn_orient_matrix_UB_23 -0.0522054000
_diffrn_orient_matrix_UB_31 0.1041875000
_diffrn_orient_matrix_UB_32 -0.0031839000
_diffrn_orient_matrix_UB_33 0.0408107000
_diffrn_radiation_monochromator graphite
_diffrn_radiation_probe x-ray
_diffrn_radiation_type 'Mo K\a'
_diffrn_radiation_wavelength 0.71073
_diffrn_reflns_av_R_equivalents 0.0295
_diffrn_reflns_av_unetI/netI 0.0552
_diffrn_reflns_limit_h_max 7
_diffrn_reflns_limit_h_min -8
_diffrn_reflns_limit_k_max 30
_diffrn_reflns_limit_k_min -35
_diffrn_reflns_limit_l_max 12
_diffrn_reflns_limit_l_min -14
_diffrn_reflns_number 7744
_diffrn_reflns_theta_full 24.9991
_diffrn_reflns_theta_max 25.00
_diffrn_reflns_theta_min 3.56
_diffrn_source 'fine-focus sealed X-ray tube'
_diffrn_source_type 'Enhance (Mo) X-ray Source'
_exptl_absorpt_coefficient_mu 0.098
_exptl_absorpt_correction_T_max 1.00000
_exptl_absorpt_correction_T_min 0.50139
_exptl_absorpt_correction_type multi-scan
_exptl_absorpt_process_details
;
CrysAlisPro 1.171.38.41 (Rigaku Oxford Diffraction, 2015)
Empirical absorption correction using spherical harmonics,
 implemented in SCALE3 ABSPACK scaling algorithm.
;
_exptl_crystal_density_diffrn 1.3622
_exptl_crystal_description block
_exptl_crystal_F_000 712.3781
_refine_diff_density_max 0.3181
_refine_diff_density_min -0.3807
_refine_diff_density_rms 0.0669
_refine_ls_d_res_high 0.8409
_refine_ls_d_res_low 5.7285
_refine_ls_goodness_of_fit_ref 1.0831
_refine_ls_hydrogen_treatment constr
_refine_ls_matrix_type full
_refine_ls_number_constraints 30
_refine_ls_number_parameters 229
_refine_ls_number_reflns 2898
_refine_ls_number_restraints 0
_refine_ls_restrained_S_all 1.0831
_refine_ls_R_factor_all 0.0883
_refine_ls_R_factor_gt 0.0591
_refine_ls_shift/su_max 0.0000
_refine_ls_shift/su_mean 0.0000
_refine_ls_structure_factor_coef Fsqd
_refine_ls_weighting_details 'w=1/[\s^2^(Fo^2^)+(0.0596P)^2^+0.5823P] where P=(Fo^2^+2Fc^2^)/3'
_refine_ls_weighting_scheme calc
_refine_ls_wR_factor_gt 0.1374
_refine_ls_wR_factor_ref 0.1542
_reflns_Friedel_coverage 0.0
_reflns_limit_h_max 5
_reflns_limit_h_min -7
_reflns_limit_k_max 30
_reflns_limit_k_min 0
_reflns_limit_l_max 12
_reflns_limit_l_min -5
_reflns_number_gt 2078
_reflns_number_total 2898
_reflns_threshold_expression I>=2u(I)
_cod_data_source_file c9cc04039k2.cif
_cod_data_source_block exp_6020
_cod_original_cell_volume 1654.6(3)
_cod_original_sg_symbol_Hall '-P 2ybc (x-z,y,z)'
_cod_database_code 7125767
_reflns_odcompleteness_completeness 99.60
_reflns_odcompleteness_iscentric 1
_reflns_odcompleteness_theta 26.32
_olex2_refinement_description
;
1. Fixed Uiso
 At 1.2 times of:
  All C(H) groups
 At 1.5 times of:
  All C(H,H,H) groups, All O(H) groups
2.a Aromatic/amide H refined with riding coordinates:
 C00D(H00D), C00E(H00E), C00G(H00G), C00H(H00H), C00I(H00I), C00J(H00J),
 C00K(H00K), C00L(H00L), C00M(H00M), C00O(H00O)
2.b Idealised Me refined as rotating group:
 C00N(H00a,H00b,H00c), C00P(H00f,H00n,H00p)
2.c Idealised tetrahedral OH refined as rotating group:
 O001(H001)
;
_olex2_submission_special_instructions 'No special instructions were received'
_oxdiff_exptl_absorpt_empirical_details
;
Empirical correction (ABSPACK) includes:
- Absorption correction using spherical harmonics
- Frame scaling
;
_oxdiff_exptl_absorpt_empirical_full_max 1.526
_oxdiff_exptl_absorpt_empirical_full_min 0.503

loop_
_space_group_symop_id
_space_group_symop_operation_xyz
1 x,y,z
2 -x+1/2,y+1/2,-z+1/2
3 -x,-y,-z
4 x-1/2,-y-1/2,z-1/2

loop_
_atom_site_label
_atom_site_type_symbol
_atom_site_fract_x
_atom_site_fract_y
_atom_site_fract_z
_atom_site_U_iso_or_equiv
_atom_site_adp_type
_atom_site_occupancy
_atom_site_refinement_flags_posn
O001 O 0.3949(3) 0.46471(7) 0.7748(2) 0.0541(5) Uani 1.000000 .
H001 H 0.3409(6) 0.49363(9) 0.765(3) 0.0812(8) Uiso 1.000000 GR
N002 N 0.3741(3) 0.34550(8) 0.78526(19) 0.0394(5) Uani 1.000000 .
N003 N 0.3015(3) 0.38327(8) 0.69711(19) 0.0413(5) Uani 1.000000 .
O004 O 0.6954(4) 0.42550(10) 0.19561(19) 0.0740(7) Uani 1.000000 .
N005 N 0.7456(4) 0.39179(11) 0.2738(2) 0.0598(7) Uani 1.000000 .
C006 C 0.3641(4) 0.32224(10) 0.9968(2) 0.0383(6) Uani 1.000000 .
C007 C 0.3043(4) 0.35666(9) 0.8887(2) 0.0352(6) Uani 1.000000 .
O008 O -0.0191(4) 0.49624(10) 0.6656(3) 0.0859(8) Uani 1.000000 .
C009 C 0.4106(4) 0.38519(10) 0.5912(2) 0.0393(6) Uani 1.000000 .
C00A C 0.2174(4) 0.42817(10) 0.7557(2) 0.0402(6) Uani 1.000000 .
C00B C 0.1611(4) 0.40519(10) 0.8818(2) 0.0384(6) Uani 1.000000 .
O00C O 0.8897(5) 0.35993(12) 0.2642(3) 0.1044(10) Uani 1.000000 .
C00D C 0.2528(5) 0.32334(12) 1.1000(2) 0.0527(8) Uani 1.000000 .
H00D H 0.1349(5) 0.34660(12) 1.1026(2) 0.0633(9) Uiso 1.000000 R
C00E C 0.5625(4) 0.34676(11) 0.5685(2) 0.0445(7) Uani 1.000000 .
H00E H 0.5904(4) 0.31947(11) 0.6241(2) 0.0535(8) Uiso 1.000000 R
C00F C 0.6273(4) 0.38934(11) 0.3822(2) 0.0462(7) Uani 1.000000 .
C00G C 0.5394(5) 0.28682(11) 0.9972(3) 0.0533(7) Uani 1.000000 .
H00G H 0.6165(5) 0.28474(11) 0.9284(3) 0.0640(9) Uiso 1.000000 R
C00H C 0.4723(5) 0.42669(12) 0.4000(2) 0.0539(8) Uani 1.000000 .
H00H H 0.4400(5) 0.45296(12) 0.3419(2) 0.0647(9) Uiso 1.000000 R
C00I C 0.6709(5) 0.34887(12) 0.4651(2) 0.0508(7) Uani 1.000000 .
H00I H 0.7730(5) 0.32329(12) 0.4506(2) 0.0610(9) Uiso 1.000000 R
C00J C 0.3136(6) 0.29030(13) 1.2001(3) 0.0634(9) Uani 1.000000 .
H00J H 0.2348(6) 0.29140(13) 1.2684(3) 0.0761(10) Uiso 1.000000 R
C00K C 0.3658(5) 0.42486(12) 0.5043(3) 0.0527(8) Uani 1.000000 .
H00K H 0.2623(5) 0.45037(12) 0.5172(3) 0.0632(9) Uiso 1.000000 R
C00L C 0.4858(6) 0.25668(13) 1.1995(3) 0.0655(9) Uani 1.000000 .
H00L H 0.5269(6) 0.23489(13) 1.2672(3) 0.0786(11) Uiso 1.000000 R
C00M C 0.0082(5) 0.45055(14) 0.6766(3) 0.0580(8) Uani 1.000000 .
H00M H -0.1016(5) 0.42855(14) 0.6357(3) 0.0696(10) Uiso 1.000000 R
C00N C 0.2260(6) 0.44314(12) 0.9900(3) 0.0602(8) Uani 1.000000 .
H00a H 0.172(3) 0.4306(4) 1.0638(6) 0.0903(12) Uiso 1.000000 GR
H00b H 0.3887(6) 0.4467(6) 1.0063(13) 0.0903(12) Uiso 1.000000 GR
H00c H 0.158(3) 0.4759(2) 0.9677(8) 0.0903(12) Uiso 1.000000 GR
C00O C 0.6003(5) 0.25495(13) 1.0974(3) 0.0690(9) Uani 1.000000 .
H00O H 0.7198(5) 0.23197(13) 1.0965(3) 0.0828(11) Uiso 1.000000 R
C00P C -0.0930(4) 0.39062(14) 0.8719(3) 0.0626(9) Uani 1.000000 .
H00f H -0.1331(10) 0.3679(7) 0.8023(13) 0.0940(14) Uiso 1.000000 GR
H00n H -0.1193(8) 0.3739(8) 0.9476(9) 0.0940(14) Uiso 1.000000 GR
H00p H -0.1845(5) 0.42104(15) 0.860(2) 0.0940(14) Uiso 1.000000 GR

loop_
_atom_site_aniso_label
_atom_site_aniso_U_11
_atom_site_aniso_U_22
_atom_site_aniso_U_33
_atom_site_aniso_U_12
_atom_site_aniso_U_13
_atom_site_aniso_U_23
O001 0.0509(11) 0.0431(12) 0.0683(13) -0.0032(9) 0.0085(10) 0.0043(11)
N002 0.0451(12) 0.0323(12) 0.0420(12) 0.0030(10) 0.0103(10) 0.0038(10)
N003 0.0474(12) 0.0373(13) 0.0409(12) 0.0068(10) 0.0123(10) 0.0060(10)
O004 0.1025(17) 0.0736(17) 0.0503(12) 0.0036(14) 0.0258(12) 0.0079(12)
N005 0.0708(17) 0.0613(18) 0.0522(15) 0.0033(15) 0.0251(13) -0.0022(14)
C006 0.0370(13) 0.0331(14) 0.0447(14) 0.0000(11) 0.0057(11) 0.0013(12)
C007 0.0289(12) 0.0322(14) 0.0447(14) -0.0027(10) 0.0064(10) -0.0001(12)
O008 0.0780(16) 0.0724(18) 0.1035(19) 0.0278(14) 0.0008(13) 0.0191(15)
C009 0.0399(13) 0.0386(15) 0.0395(14) 0.0013(12) 0.0062(11) 0.0013(12)
C00A 0.0357(13) 0.0382(15) 0.0472(14) 0.0041(12) 0.0080(11) 0.0018(13)
C00B 0.0317(12) 0.0402(15) 0.0435(14) 0.0058(11) 0.0062(10) 0.0024(12)
O00C 0.127(2) 0.104(2) 0.098(2) 0.0498(19) 0.0721(18) 0.0224(17)
C00D 0.0568(17) 0.0520(19) 0.0511(17) 0.0132(14) 0.0138(13) 0.0102(14)
C00E 0.0538(15) 0.0379(15) 0.0423(14) 0.0079(13) 0.0082(12) 0.0011(13)
C00F 0.0514(15) 0.0495(18) 0.0392(15) 0.0007(13) 0.0118(12) -0.0037(13)
C00G 0.0563(17) 0.0445(17) 0.0618(18) 0.0139(14) 0.0177(14) 0.0106(15)
C00H 0.0627(17) 0.0545(19) 0.0461(16) 0.0112(15) 0.0131(13) 0.0133(14)
C00I 0.0550(16) 0.0494(18) 0.0497(16) 0.0119(14) 0.0135(13) -0.0035(14)
C00J 0.080(2) 0.060(2) 0.0530(18) 0.0075(18) 0.0193(16) 0.0141(16)
C00K 0.0548(16) 0.0541(19) 0.0525(16) 0.0203(14) 0.0191(13) 0.0117(15)
C00L 0.082(2) 0.050(2) 0.062(2) 0.0049(18) 0.0004(17) 0.0200(16)
C00M 0.0514(17) 0.063(2) 0.0594(18) 0.0124(16) 0.0068(14) 0.0123(17)
C00N 0.080(2) 0.0461(18) 0.0550(17) 0.0108(16) 0.0126(15) -0.0020(15)
C00O 0.070(2) 0.048(2) 0.090(2) 0.0230(16) 0.0141(18) 0.0190(19)
C00P 0.0340(14) 0.083(2) 0.073(2) 0.0086(15) 0.0129(13) 0.0258(18)

loop_
_atom_type_symbol
_atom_type_scat_dispersion_real
_atom_type_scat_dispersion_imag
_atom_type_scat_Cromer_Mann_a1
_atom_type_scat_Cromer_Mann_a2
_atom_type_scat_Cromer_Mann_a3
_atom_type_scat_Cromer_Mann_a4
_atom_type_scat_Cromer_Mann_b1
_atom_type_scat_Cromer_Mann_b2
_atom_type_scat_Cromer_Mann_b3
_atom_type_scat_Cromer_Mann_b4
_atom_type_scat_Cromer_Mann_c
_atom_type_scat_source
_atom_type_scat_dispersion_source
H 0.00000 0.00000 0.49300 0.32291 0.14019 0.04081 10.51090 26.12570 3.14236 57.79970 0.0030380000826 'International Tables Volume C Table 6.1.1.4 (pp. 500-502)' 'Henke, Gullikson and Davis, At. Data and Nucl. Data Tables, 1993, 54, 2'
C 0.00347 0.00161 2.31000 1.02000 1.58860 0.86500 20.84390 10.20750 0.56870 51.65120 0.215599998832 'International Tables Volume C Table 6.1.1.4 (pp. 500-502)' 'Henke, Gullikson and Davis, At. Data and Nucl. Data Tables, 1993, 54, 2'
O 0.01158 0.00611 3.04850 2.28680 1.54630 0.86700 13.27710 5.70110 0.32390 32.90890 0.250800013542 'International Tables Volume C Table 6.1.1.4 (pp. 500-502)' 'Henke, Gullikson and Davis, At. Data and Nucl. Data Tables, 1993, 54, 2'
N 0.00653 0.00323 12.21260 3.13220 2.01250 1.16630 0.00570 9.89330 28.99750 0.58260 -11.5290002823 'International Tables Volume C Table 6.1.1.4 (pp. 500-502)' 'Henke, Gullikson and Davis, At. Data and Nucl. Data Tables, 1993, 54, 2'

loop_
_geom_angle_atom_site_label_1
_geom_angle_atom_site_label_2
_geom_angle_atom_site_label_3
_geom_angle
C00A O001 H001 109.5
C007 N002 N003 109.2(2)
C009 N003 N002 116.8(2)
C00A N003 N002 111.34(19)
C00A N003 C009 123.9(2)
O00C N005 O004 122.6(3)
C00F N005 O004 119.3(3)
C00F N005 O00C 118.1(3)
C00D C006 C007 122.7(2)
C00G C006 C007 120.0(2)
C00G C006 C00D 117.3(2)
C006 C007 N002 118.8(2)
C00B C007 N002 113.3(2)
C00B C007 C006 127.9(2)
C00E C009 N003 120.5(2)
C00K C009 N003 120.8(2)
C00K C009 C00E 118.6(2)
N003 C00A O001 108.10(19)
C00B C00A O001 112.4(2)
C00B C00A N003 101.5(2)
C00M C00A O001 110.7(2)
C00M C00A N003 111.7(2)
C00M C00A C00B 112.0(2)
C00A C00B C007 99.94(18)
C00N C00B C007 115.0(2)
C00N C00B C00A 110.6(2)
C00P C00B C007 109.4(2)
C00P C00B C00A 111.4(2)
C00P C00B C00N 110.1(2)
H00D C00D C006 119.45(15)
C00J C00D C006 121.1(3)
C00J C00D H00D 119.45(18)
H00E C00E C009 119.74(15)
C00I C00E C009 120.5(3)
C00I C00E H00E 119.74(17)
C00H C00F N005 119.7(3)
C00I C00F N005 119.2(3)
C00I C00F C00H 121.1(2)
H00G C00G C006 119.48(16)
C00O C00G C006 121.0(3)
C00O C00G H00G 119.48(19)
H00H C00H C00F 120.34(16)
C00K C00H C00F 119.3(3)
C00K C00H H00H 120.34(17)
C00F C00I C00E 119.5(3)
H00I C00I C00E 120.25(17)
H00I C00I C00F 120.25(16)
H00J C00J C00D 119.65(18)
C00L C00J C00D 120.7(3)
C00L C00J H00J 119.65(19)
C00H C00K C009 120.8(3)
H00K C00K C009 119.58(15)
H00K C00K C00H 119.58(17)
H00L C00L C00J 120.36(19)
C00O C00L C00J 119.3(3)
C00O C00L H00L 120.36(18)
C00A C00M O008 121.5(3)
H00M C00M O008 119.23(19)
H00M C00M C00A 119.23(17)
H00a C00N C00B 109.5
H00b C00N C00B 109.5
H00b C00N H00a 109.5
H00c C00N C00B 109.5
H00c C00N H00a 109.5
H00c C00N H00b 109.5
C00L C00O C00G 120.5(3)
H00O C00O C00G 119.74(19)
H00O C00O C00L 119.74(18)
H00f C00P C00B 109.5
H00n C00P C00B 109.5
H00n C00P H00f 109.5
H00p C00P C00B 109.5
H00p C00P H00f 109.5
H00p C00P H00n 109.5

loop_
_geom_bond_atom_site_label_1
_geom_bond_atom_site_label_2
_geom_bond_distance
O001 H001 0.8200
O001 C00A 1.413(3)
N002 N003 1.394(3)
N002 C007 1.281(3)
N003 C009 1.396(3)
N003 C00A 1.454(3)
O004 N005 1.225(3)
N005 O00C 1.208(3)
N005 C00F 1.452(3)
C006 C007 1.475(3)
C006 C00D 1.376(4)
C006 C00G 1.392(4)
C007 C00B 1.521(3)
O008 C00M 1.206(4)
C009 C00E 1.394(3)
C009 C00K 1.397(4)
C00A C00B 1.568(3)
C00A C00M 1.517(4)
C00B C00N 1.538(4)
C00B C00P 1.544(3)
C00D H00D 0.9300
C00D C00J 1.389(4)
C00E H00E 0.9300
C00E C00I 1.370(4)
C00F C00H 1.373(4)
C00F C00I 1.384(4)
C00G H00G 0.9300
C00G C00O 1.370(4)
C00H H00H 0.9300
C00H C00K 1.371(4)
C00I H00I 0.9300
C00J H00J 0.9300
C00J C00L 1.348(4)
C00K H00K 0.9300
C00L H00L 0.9300
C00L C00O 1.379(4)
C00M H00M 0.9300
C00N H00a 0.9600
C00N H00b 0.9600
C00N H00c 0.9600
C00O H00O 0.9300
C00P H00f 0.9600
C00P H00n 0.9600
C00P H00p 0.9600
